data_4340907
loop_
_publ_author_name
'Nugent, Joseph W.'
'Lee, Hyunjung'
'Lee, Hee-Seung'
'Reibenspies, Joseph H.'
'Hancock, Robert D.'

_publ_section_title
;
 The Effect of \p Contacts between Metal Ions and Fluorophores on the
 Fluorescence of PET Sensors: Implications for Sensor Design for Cations
 and Anions.
;
_journal_issue 17
_journal_name_full 'Inorganic chemistry'
_journal_page_first 9014
_journal_page_last 9026
_journal_paper_doi 10.1021/ic5008632
_journal_volume 53
_journal_year 2014
_chemical_formula_sum 'C27 H23 N5 O6 Zn'
_chemical_formula_weight 578.87
_chemical_name_systematic
;
 ?
;
_space_group_crystal_system monoclinic
_space_group_IT_number 14
_space_group_name_Hall '-P 2ybc'
_space_group_name_H-M_alt 'P 1 21/c 1'
_symmetry_space_group_name_Hall '-P 2ybc'
_symmetry_space_group_name_H-M 'P 1 21/c 1'
_atom_sites_solution_hydrogens geom
_audit_creation_method SHELXL-2013
_cell_angle_alpha 90
_cell_angle_beta 118.795(2)
_cell_angle_gamma 90
_cell_formula_units_Z 4
_cell_length_a 15.1541(7)
_cell_length_b 12.0215(5)
_cell_length_c 15.4235(7)
_cell_measurement_reflns_used 9178
_cell_measurement_temperature 110(2)
_cell_measurement_theta_max 64.19
_cell_measurement_theta_min 3.33
_cell_volume 2462.3(2)
_computing_cell_refinement 'FRAMBO (Bruker, 2002)'
_computing_data_collection 'FRAMBO (Bruker, 2002)'
_computing_data_reduction 'SAINT (Bruker, 2012b)'
_computing_molecular_graphics 'X-Seed (Barbour, 2001)'
_computing_publication_material 'Ciftab (Sheldrick, 2008)'
_computing_structure_refinement 'SHELXL-2013 (Sheldrick, 2013)'
_computing_structure_solution 'SHELXS (Sheldrick 2008)'
_diffrn_ambient_temperature 110(2)
_diffrn_measured_fraction_theta_full 0.908
_diffrn_measured_fraction_theta_max 0.983
_diffrn_measurement_device_type 'MWPC area detector'
_diffrn_measurement_method 'phi and omega scans'
_diffrn_radiation_type CuK\a
_diffrn_radiation_wavelength 1.54178
_diffrn_reflns_av_R_equivalents 0.0518
_diffrn_reflns_av_unetI/netI 0.0225
_diffrn_reflns_Laue_measured_fraction_full 0.908
_diffrn_reflns_Laue_measured_fraction_max 0.983
_diffrn_reflns_limit_h_max 17
_diffrn_reflns_limit_h_min -17
_diffrn_reflns_limit_k_max 14
_diffrn_reflns_limit_k_min -14
_diffrn_reflns_limit_l_max 18
_diffrn_reflns_limit_l_min -17
_diffrn_reflns_number 38321
_diffrn_reflns_point_group_measured_fraction_full 0.908
_diffrn_reflns_point_group_measured_fraction_max 0.983
_diffrn_reflns_theta_full 67.679
_diffrn_reflns_theta_max 64.460
_diffrn_reflns_theta_min 3.328
_exptl_absorpt_coefficient_mu 1.855
_exptl_absorpt_correction_T_max 0.7524
_exptl_absorpt_correction_T_min 0.6643
_exptl_absorpt_correction_type multi-scan
_exptl_absorpt_process_details
;
SADABS-2009/1 (Bruker,2009) was employed for absorption correction.
wR2(int) was   0.0918 before and   0.0684 after correction.
The ratio of minimum to maximum transmission factors was   0.8829.
Additional spherical absorption correction applied with mu*r =  0.2000.
The \l/2 correction factor of 0.0015 was applied.
;
_exptl_crystal_colour 'colorless '
_exptl_crystal_density_diffrn 1.562
_exptl_crystal_description block
_exptl_crystal_F_000 1192
_exptl_crystal_size_max 0.250
_exptl_crystal_size_mid 0.250
_exptl_crystal_size_min 0.100
_refine_diff_density_max 0.519
_refine_diff_density_min -0.709
_refine_diff_density_rms 0.154
_refine_ls_extinction_coef 0.0105(5)
_refine_ls_extinction_expression Fc^*^=kFc[1+0.001xFc^2^\l^3^/sin(2\q)]^-1/4^
_refine_ls_extinction_method SHELXL
_refine_ls_goodness_of_fit_ref 1.035
_refine_ls_hydrogen_treatment constr
_refine_ls_matrix_type full
_refine_ls_number_parameters 353
_refine_ls_number_reflns 4055
_refine_ls_number_restraints 0
_refine_ls_restrained_S_all 1.035
_refine_ls_R_factor_all 0.0424
_refine_ls_R_factor_gt 0.0400
_refine_ls_shift/su_max 0.032
_refine_ls_shift/su_mean 0.001
_refine_ls_structure_factor_coef Fsqd
_refine_ls_weighting_details 'w=1/[\s^2^(Fo^2^)+(0.0900P)^2^+0.6945P] where P=(Fo^2^+2Fc^2^)/3'
_refine_ls_weighting_scheme calc
_refine_ls_wR_factor_gt 0.1125
_refine_ls_wR_factor_ref 0.1150
_reflns_Friedel_coverage 0.000
_reflns_number_gt 3733
_reflns_number_total 4055
_reflns_threshold_expression 'I > 2\s(I)'
_cod_data_source_file ic5008632_si_004.cif
_cod_data_source_block rh95
_cod_depositor_comments 'Adding full bibliography for 4340907--4340911.cif.'
_cod_original_cell_volume 2462.34(19)
_cod_database_code 4340907
_shelx_space_group_comment
;
The symmetry employed for this shelxl refinement is uniquely defined
by the following loop, which should always be used as a source of
symmetry information in preference to the above space-group names.
They are only intended as comments.
;
_shelx_estimated_absorpt_t_min 0.654
_shelx_estimated_absorpt_t_max 0.836
_shelxl_version_number 2013-4

loop_
_space_group_symop_operation_xyz
'x, y, z'
'-x, y+1/2, -z+1/2'
'-x, -y, -z'
'x, -y-1/2, z-1/2'

loop_
_atom_site_label
_atom_site_type_symbol
_atom_site_fract_x
_atom_site_fract_y
_atom_site_fract_z
_atom_site_U_iso_or_equiv
_atom_site_adp_type
_atom_site_occupancy
_atom_site_site_symmetry_order
_atom_site_calc_flag
_atom_site_refinement_flags_posn
_atom_site_refinement_flags_adp
Zn1 Zn 0.27160(2) 0.17694(2) 0.04819(2) 0.01523(16) Uani 1 1 d . .
O1 O 0.27013(11) 0.03437(13) 0.13255(11) 0.0235(4) Uani 1 1 d . .
O2 O 0.24658(12) 0.03159(13) 0.26114(11) 0.0283(4) Uani 1 1 d . .
O3 O 0.25759(12) 0.18857(12) 0.19740(12) 0.0242(4) Uani 1 1 d . .
O4 O 0.27302(11) 0.04930(12) -0.04330(11) 0.0227(3) Uani 1 1 d . .
O5 O 0.29768(12) 0.04452(13) -0.17131(12) 0.0262(4) Uani 1 1 d . .
O6 O 0.29567(12) 0.20218(13) -0.10321(12) 0.0223(4) Uani 1 1 d . .
N1 N 0.42137(13) 0.22146(14) 0.12513(13) 0.0174(4) Uani 1 1 d . .
N2 N 0.25928(12) 0.36490(14) 0.05194(12) 0.0141(4) Uani 1 1 d . .
N3 N 0.11714(13) 0.19952(15) -0.02119(13) 0.0178(4) Uani 1 1 d . .
N4 N 0.25761(12) 0.08498(15) 0.19906(12) 0.0192(4) Uani 1 1 d . .
N5 N 0.28941(12) 0.09930(14) -0.10799(13) 0.0166(4) Uani 1 1 d . .
C1 C 0.43989(16) 0.32697(16) 0.15828(15) 0.0164(4) Uani 1 1 d . .
C2 C 0.53705(16) 0.36933(18) 0.20527(16) 0.0215(5) Uani 1 1 d . .
H2 H 0.5491 0.4436 0.2293 0.026 Uiso 1 1 calc R U
C3 C 0.61627(17) 0.3021(2) 0.21683(18) 0.0265(5) Uani 1 1 d . .
H3 H 0.6832 0.3301 0.2479 0.032 Uiso 1 1 calc R U
C4 C 0.59659(18) 0.19358(19) 0.18249(18) 0.0266(5) Uani 1 1 d . .
H4 H 0.6497 0.1459 0.1898 0.032 Uiso 1 1 calc R U
C5 C 0.49896(16) 0.15620(19) 0.13773(16) 0.0219(5) Uani 1 1 d . .
H5 H 0.4856 0.0816 0.1148 0.026 Uiso 1 1 calc R U
C6 C 0.35001(15) 0.39416(16) 0.14572(15) 0.0162(4) Uani 1 1 d . .
H6A H 0.3374 0.3795 0.2020 0.019 Uiso 1 1 calc R U
H6B H 0.3645 0.4745 0.1457 0.019 Uiso 1 1 calc R U
C7 C 0.16509(14) 0.38141(16) 0.05630(15) 0.0163(4) Uani 1 1 d . .
H7A H 0.1396 0.4576 0.0335 0.020 Uiso 1 1 calc R U
H7B H 0.1791 0.3743 0.1257 0.020 Uiso 1 1 calc R U
C8 C 0.08520(16) 0.29823(18) -0.00691(15) 0.0171(4) Uani 1 1 d . .
C9 C -0.01659(17) 0.32011(18) -0.04471(17) 0.0235(5) Uani 1 1 d . .
H9 H -0.0380 0.3909 -0.0346 0.028 Uiso 1 1 calc R U
C10 C -0.08649(17) 0.2393(2) -0.09681(18) 0.0293(5) Uani 1 1 d . .
H10 H -0.1563 0.2532 -0.1222 0.035 Uiso 1 1 calc R U
C11 C -0.05328(17) 0.1370(2) -0.11162(17) 0.0289(5) Uani 1 1 d . .
H11 H -0.1000 0.0800 -0.1481 0.035 Uiso 1 1 calc R U
C12 C 0.04845(16) 0.11986(19) -0.07248(16) 0.0226(5) Uani 1 1 d . .
H12 H 0.0714 0.0496 -0.0817 0.027 Uiso 1 1 calc R U
C13 C 0.25658(15) 0.41746(16) -0.03775(14) 0.0153(4) Uani 1 1 d . .
H13A H 0.2021 0.3816 -0.0973 0.018 Uiso 1 1 calc R U
H13B H 0.3209 0.4005 -0.0370 0.018 Uiso 1 1 calc R U
C14 C 0.24037(15) 0.54293(18) -0.04827(14) 0.0148(4) Uani 1 1 d . .
C15 C 0.14202(15) 0.58729(17) -0.10383(15) 0.0165(4) Uani 1 1 d . .
C16 C 0.05392(15) 0.52004(17) -0.15765(15) 0.0183(4) Uani 1 1 d . .
H16 H 0.0611 0.4416 -0.1579 0.022 Uiso 1 1 calc R U
C17 C -0.03965(16) 0.56544(19) -0.20841(16) 0.0221(5) Uani 1 1 d . .
H17 H -0.0963 0.5180 -0.2424 0.026 Uiso 1 1 calc R U
C18 C -0.05423(17) 0.68237(18) -0.21156(17) 0.0221(5) Uani 1 1 d . .
H18 H -0.1200 0.7130 -0.2466 0.027 Uiso 1 1 calc R U
C19 C 0.02748(16) 0.75022(19) -0.16364(16) 0.0212(5) Uani 1 1 d . .
H19 H 0.0180 0.8285 -0.1666 0.025 Uiso 1 1 calc R U
C20 C 0.12691(16) 0.70581(18) -0.10910(16) 0.0183(4) Uani 1 1 d . .
C21 C 0.20929(16) 0.77636(18) -0.05870(16) 0.0200(5) Uani 1 1 d . .
H21 H 0.1986 0.8543 -0.0596 0.024 Uiso 1 1 calc R U
C22 C 0.30715(16) 0.73440(17) -0.00693(16) 0.0180(5) Uani 1 1 d . .
C23 C 0.39085(17) 0.80794(18) 0.04228(17) 0.0223(5) Uani 1 1 d . .
H23 H 0.3792 0.8855 0.0427 0.027 Uiso 1 1 calc R U
C24 C 0.48648(16) 0.76916(18) 0.08840(16) 0.0220(5) Uani 1 1 d . .
H24 H 0.5412 0.8190 0.1221 0.026 Uiso 1 1 calc R U
C25 C 0.50455(16) 0.65358(19) 0.08608(16) 0.0202(5) Uani 1 1 d . .
H25 H 0.5718 0.6268 0.1158 0.024 Uiso 1 1 calc R U
C26 C 0.42661(15) 0.58057(17) 0.04173(15) 0.0180(4) Uani 1 1 d . .
H26 H 0.4409 0.5037 0.0414 0.022 Uiso 1 1 calc R U
C27 C 0.32365(15) 0.61643(17) -0.00445(15) 0.0158(4) Uani 1 1 d . .

loop_
_atom_site_aniso_label
_atom_site_aniso_U_11
_atom_site_aniso_U_22
_atom_site_aniso_U_33
_atom_site_aniso_U_23
_atom_site_aniso_U_13
_atom_site_aniso_U_12
Zn1 0.0163(2) 0.0118(2) 0.0175(2) -0.00013(9) 0.00801(16) 0.00023(9)
O1 0.0311(9) 0.0201(8) 0.0221(8) 0.0001(6) 0.0150(7) 0.0031(6)
O2 0.0376(9) 0.0279(9) 0.0218(8) 0.0034(7) 0.0162(7) -0.0102(7)
O3 0.0293(9) 0.0175(8) 0.0243(9) 0.0004(6) 0.0118(7) -0.0013(6)
O4 0.0331(9) 0.0173(8) 0.0242(8) -0.0002(6) 0.0190(7) -0.0021(6)
O5 0.0338(9) 0.0241(8) 0.0274(8) -0.0081(7) 0.0201(7) -0.0010(7)
O6 0.0265(8) 0.0146(8) 0.0249(9) 0.0004(6) 0.0118(7) -0.0003(6)
N1 0.0168(9) 0.0157(9) 0.0175(9) 0.0008(7) 0.0066(8) 0.0026(7)
N2 0.0142(8) 0.0138(9) 0.0155(9) 0.0005(6) 0.0081(7) 0.0018(6)
N3 0.0195(9) 0.0169(8) 0.0176(9) 0.0002(7) 0.0095(8) -0.0018(7)
N4 0.0163(8) 0.0220(9) 0.0171(9) 0.0014(7) 0.0063(7) -0.0019(7)
N5 0.0149(8) 0.0160(10) 0.0173(9) -0.0007(7) 0.0065(7) 0.0006(7)
C1 0.0182(11) 0.0162(10) 0.0139(10) 0.0022(7) 0.0070(9) -0.0002(8)
C2 0.0192(10) 0.0212(11) 0.0206(11) 0.0033(9) 0.0067(9) 0.0010(9)
C3 0.0158(11) 0.0279(12) 0.0300(13) 0.0042(10) 0.0065(10) 0.0014(9)
C4 0.0216(12) 0.0260(12) 0.0305(13) 0.0042(10) 0.0112(10) 0.0082(9)
C5 0.0207(11) 0.0208(10) 0.0238(12) 0.0009(9) 0.0105(10) 0.0051(9)
C6 0.0169(10) 0.0142(9) 0.0169(10) -0.0009(8) 0.0077(8) -0.0008(8)
C7 0.0158(10) 0.0151(10) 0.0202(11) -0.0008(8) 0.0103(9) 0.0014(8)
C8 0.0187(10) 0.0177(10) 0.0166(10) 0.0031(8) 0.0099(9) 0.0001(8)
C9 0.0182(11) 0.0277(13) 0.0267(13) 0.0011(9) 0.0125(10) 0.0024(9)
C10 0.0162(11) 0.0394(14) 0.0316(13) -0.0009(11) 0.0110(10) -0.0031(10)
C11 0.0248(12) 0.0316(13) 0.0287(13) -0.0055(10) 0.0117(10) -0.0118(10)
C12 0.0239(11) 0.0215(11) 0.0233(11) -0.0047(9) 0.0121(10) -0.0077(9)
C13 0.0160(9) 0.0132(10) 0.0175(10) -0.0006(8) 0.0086(8) -0.0002(8)
C14 0.0184(10) 0.0136(10) 0.0156(10) -0.0001(7) 0.0106(9) 0.0015(8)
C15 0.0167(10) 0.0186(10) 0.0149(10) 0.0006(8) 0.0083(9) -0.0009(8)
C16 0.0192(10) 0.0171(10) 0.0180(10) 0.0003(8) 0.0086(9) -0.0003(8)
C17 0.0170(10) 0.0268(11) 0.0187(11) 0.0012(9) 0.0057(9) -0.0027(9)
C18 0.0159(11) 0.0291(12) 0.0186(11) 0.0048(8) 0.0061(10) 0.0052(8)
C19 0.0214(11) 0.0187(10) 0.0239(11) 0.0039(9) 0.0114(10) 0.0056(9)
C20 0.0191(10) 0.0179(10) 0.0195(11) 0.0040(9) 0.0105(9) 0.0042(9)
C21 0.0211(10) 0.0145(11) 0.0252(12) 0.0017(8) 0.0119(9) 0.0016(8)
C22 0.0202(11) 0.0163(11) 0.0196(11) 0.0000(8) 0.0113(9) -0.0001(8)
C23 0.0245(12) 0.0165(10) 0.0267(12) -0.0010(9) 0.0131(10) -0.0026(9)
C24 0.0218(11) 0.0225(11) 0.0226(12) -0.0023(9) 0.0114(10) -0.0063(9)
C25 0.0173(10) 0.0247(11) 0.0194(11) 0.0039(9) 0.0095(9) 0.0011(9)
C26 0.0187(10) 0.0177(10) 0.0200(10) 0.0012(8) 0.0113(9) 0.0018(8)
C27 0.0178(10) 0.0162(10) 0.0164(10) 0.0012(8) 0.0107(9) 0.0006(8)

loop_
_atom_type_symbol
_atom_type_description
_atom_type_scat_dispersion_real
_atom_type_scat_dispersion_imag
_atom_type_scat_source
C C 0.0181 0.0091 'International Tables Vol C Tables 4.2.6.8 and 6.1.1.4'
H H 0.0000 0.0000 'International Tables Vol C Tables 4.2.6.8 and 6.1.1.4'
N N 0.0311 0.0180 'International Tables Vol C Tables 4.2.6.8 and 6.1.1.4'
O O 0.0492 0.0322 'International Tables Vol C Tables 4.2.6.8 and 6.1.1.4'
Zn Zn -1.5491 0.6778 'International Tables Vol C Tables 4.2.6.8 and 6.1.1.4'

loop_
_geom_angle_atom_site_label_1
_geom_angle_atom_site_label_2
_geom_angle_atom_site_label_3
_geom_angle
N1 Zn1 N3 157.02(8)
N1 Zn1 O4 102.27(6)
N3 Zn1 O4 97.12(7)
N1 Zn1 O1 100.79(6)
N3 Zn1 O1 94.49(6)
O4 Zn1 O1 80.25(6)
N1 Zn1 N2 78.94(6)
N3 Zn1 N2 78.24(6)
O4 Zn1 N2 140.80(6)
O1 Zn1 N2 138.60(6)
N1 Zn1 O3 90.81(6)
N3 Zn1 O3 83.60(6)
O4 Zn1 O3 136.02(5)
O1 Zn1 O3 55.97(5)
N2 Zn1 O3 82.65(5)
N4 O1 Zn1 98.85(12)
N4 O3 Zn1 87.85(12)
N5 O4 Zn1 104.41(11)
C1 N1 C5 119.08(18)
C1 N1 Zn1 115.70(14)
C5 N1 Zn1 125.04(15)
C7 N2 C6 112.81(15)
C7 N2 C13 112.80(15)
C6 N2 C13 113.58(15)
C7 N2 Zn1 103.21(12)
C6 N2 Zn1 102.26(11)
C13 N2 Zn1 111.16(11)
C8 N3 C12 119.05(19)
C8 N3 Zn1 116.07(14)
C12 N3 Zn1 124.68(15)
O2 N4 O3 122.64(18)
O2 N4 O1 120.21(18)
O3 N4 O1 117.15(17)
O5 N5 O6 123.07(17)
O5 N5 O4 119.71(16)
O6 N5 O4 117.22(16)
N1 C1 C2 121.28(19)
N1 C1 C6 116.37(18)
C2 C1 C6 122.29(18)
C3 C2 C1 119.3(2)
C3 C2 H2 120.4
C1 C2 H2 120.4
C2 C3 C4 119.1(2)
C2 C3 H3 120.5
C4 C3 H3 120.5
C5 C4 C3 118.8(2)
C5 C4 H4 120.6
C3 C4 H4 120.6
N1 C5 C4 122.4(2)
N1 C5 H5 118.8
C4 C5 H5 118.8
N2 C6 C1 110.70(16)
N2 C6 H6A 109.5
C1 C6 H6A 109.5
N2 C6 H6B 109.5
C1 C6 H6B 109.5
H6A C6 H6B 108.1
N2 C7 C8 111.98(16)
N2 C7 H7A 109.2
C8 C7 H7A 109.2
N2 C7 H7B 109.2
C8 C7 H7B 109.2
H7A C7 H7B 107.9
N3 C8 C9 121.1(2)
N3 C8 C7 116.88(18)
C9 C8 C7 121.98(19)
C10 C9 C8 120.0(2)
C10 C9 H9 120.0
C8 C9 H9 120.0
C9 C10 C11 118.9(2)
C9 C10 H10 120.5
C11 C10 H10 120.5
C12 C11 C10 118.7(2)
C12 C11 H11 120.7
C10 C11 H11 120.7
N3 C12 C11 122.3(2)
N3 C12 H12 118.8
C11 C12 H12 118.8
N2 C13 C14 116.45(16)
N2 C13 H13A 108.2
C14 C13 H13A 108.2
N2 C13 H13B 108.2
C14 C13 H13B 108.2
H13A C13 H13B 107.3
C27 C14 C15 119.28(19)
C27 C14 C13 120.36(17)
C15 C14 C13 120.35(18)
C14 C15 C16 123.52(19)
C14 C15 C20 119.93(19)
C16 C15 C20 116.54(19)
C17 C16 C15 121.9(2)
C17 C16 H16 119.1
C15 C16 H16 119.1
C16 C17 C18 121.2(2)
C16 C17 H17 119.4
C18 C17 H17 119.4
C19 C18 C17 119.2(2)
C19 C18 H18 120.4
C17 C18 H18 120.4
C18 C19 C20 121.3(2)
C18 C19 H19 119.3
C20 C19 H19 119.3
C21 C20 C19 120.5(2)
C21 C20 C15 119.67(19)
C19 C20 C15 119.8(2)
C20 C21 C22 121.2(2)
C20 C21 H21 119.4
C22 C21 H21 119.4
C21 C22 C23 120.5(2)
C21 C22 C27 119.66(19)
C23 C22 C27 119.87(19)
C24 C23 C22 121.2(2)
C24 C23 H23 119.4
C22 C23 H23 119.4
C23 C24 C25 119.6(2)
C23 C24 H24 120.2
C25 C24 H24 120.2
C26 C25 C24 120.8(2)
C26 C25 H25 119.6
C24 C25 H25 119.6
C25 C26 C27 121.91(19)
C25 C26 H26 119.0
C27 C26 H26 119.0
C14 C27 C26 123.73(18)
C14 C27 C22 119.93(18)
C26 C27 C22 116.33(18)

loop_
_geom_bond_atom_site_label_1
_geom_bond_atom_site_label_2
_geom_bond_distance
Zn1 N1 2.0618(17)
Zn1 N3 2.0699(18)
Zn1 O4 2.0918(15)
Zn1 O1 2.1585(15)
Zn1 N2 2.2703(18)
Zn1 O3 2.4148(16)
O1 N4 1.283(2)
O2 N4 1.229(2)
O3 N4 1.246(2)
O4 N5 1.287(2)
O5 N5 1.233(2)
O6 N5 1.240(2)
N1 C1 1.346(3)
N1 C5 1.347(3)
N2 C7 1.474(2)
N2 C6 1.480(3)
N2 C13 1.503(2)
N3 C8 1.339(3)
N3 C12 1.354(3)
C1 C2 1.387(3)
C1 C6 1.514(3)
C2 C3 1.385(3)
C2 H2 0.9500
C3 C4 1.386(3)
C3 H3 0.9500
C4 C5 1.372(3)
C4 H4 0.9500
C5 H5 0.9500
C6 H6A 0.9900
C6 H6B 0.9900
C7 C8 1.510(3)
C7 H7A 0.9900
C7 H7B 0.9900
C8 C9 1.386(3)
C9 C10 1.376(3)
C9 H9 0.9500
C10 C11 1.389(4)
C10 H10 0.9500
C11 C12 1.374(3)
C11 H11 0.9500
C12 H12 0.9500
C13 C14 1.524(3)
C13 H13A 0.9900
C13 H13B 0.9900
C14 C27 1.417(3)
C14 C15 1.418(3)
C15 C16 1.434(3)
C15 C20 1.439(3)
C16 C17 1.361(3)
C16 H16 0.9500
C17 C18 1.420(3)
C17 H17 0.9500
C18 C19 1.365(3)
C18 H18 0.9500
C19 C20 1.429(3)
C19 H19 0.9500
C20 C21 1.395(3)
C21 C22 1.397(3)
C21 H21 0.9500
C22 C23 1.428(3)
C22 C27 1.437(3)
C23 C24 1.353(3)
C23 H23 0.9500
C24 C25 1.420(3)
C24 H24 0.9500
C25 C26 1.362(3)
C25 H25 0.9500
C26 C27 1.434(3)
C26 H26 0.9500

loop_
_geom_torsion_atom_site_label_1
_geom_torsion_atom_site_label_2
_geom_torsion_atom_site_label_3
_geom_torsion_atom_site_label_4
_geom_torsion
Zn1 O3 N4 O2 -176.27(17)
Zn1 O3 N4 O1 3.94(16)
Zn1 O1 N4 O2 175.75(15)
Zn1 O1 N4 O3 -4.46(18)
Zn1 O4 N5 O5 177.67(14)
Zn1 O4 N5 O6 -2.66(19)
C5 N1 C1 C2 -0.2(3)
Zn1 N1 C1 C2 -175.65(16)
C5 N1 C1 C6 -177.45(18)
Zn1 N1 C1 C6 7.1(2)
N1 C1 C2 C3 1.0(3)
C6 C1 C2 C3 178.1(2)
C1 C2 C3 C4 -1.0(3)
C2 C3 C4 C5 0.2(4)
C1 N1 C5 C4 -0.6(3)
Zn1 N1 C5 C4 174.34(17)
C3 C4 C5 N1 0.6(4)
C7 N2 C6 C1 151.85(16)
C13 N2 C6 C1 -78.2(2)
Zn1 N2 C6 C1 41.67(17)
N1 C1 C6 N2 -36.0(2)
C2 C1 C6 N2 146.80(19)
C6 N2 C7 C8 -147.64(17)
C13 N2 C7 C8 82.0(2)
Zn1 N2 C7 C8 -38.04(17)
C12 N3 C8 C9 -0.8(3)
Zn1 N3 C8 C9 -175.98(16)
C12 N3 C8 C7 176.17(18)
Zn1 N3 C8 C7 0.9(2)
N2 C7 C8 N3 28.0(2)
N2 C7 C8 C9 -155.13(19)
N3 C8 C9 C10 0.8(3)
C7 C8 C9 C10 -176.0(2)
C8 C9 C10 C11 -0.8(4)
C9 C10 C11 C12 0.8(4)
C8 N3 C12 C11 0.8(3)
Zn1 N3 C12 C11 175.58(17)
C10 C11 C12 N3 -0.8(3)
C7 N2 C13 C14 60.1(2)
C6 N2 C13 C14 -69.8(2)
Zn1 N2 C13 C14 175.51(13)
N2 C13 C14 C27 88.1(2)
N2 C13 C14 C15 -93.3(2)
C27 C14 C15 C16 174.73(18)
C13 C14 C15 C16 -3.9(3)
C27 C14 C15 C20 -4.6(3)
C13 C14 C15 C20 176.79(18)
C14 C15 C16 C17 178.50(19)
C20 C15 C16 C17 -2.2(3)
C15 C16 C17 C18 0.9(3)
C16 C17 C18 C19 0.8(3)
C17 C18 C19 C20 -1.1(3)
C18 C19 C20 C21 -178.5(2)
C18 C19 C20 C15 -0.2(3)
C14 C15 C20 C21 -0.5(3)
C16 C15 C20 C21 -179.89(18)
C14 C15 C20 C19 -178.84(18)
C16 C15 C20 C19 1.8(3)
C19 C20 C21 C22 -178.54(19)
C15 C20 C21 C22 3.2(3)
C20 C21 C22 C23 178.49(19)
C20 C21 C22 C27 -0.6(3)
C21 C22 C23 C24 -176.5(2)
C27 C22 C23 C24 2.6(3)
C22 C23 C24 C25 1.5(3)
C23 C24 C25 C26 -2.9(3)
C24 C25 C26 C27 0.1(3)
C15 C14 C27 C26 -171.36(17)
C13 C14 C27 C26 7.3(3)
C15 C14 C27 C22 7.1(3)
C13 C14 C27 C22 -174.27(17)
C25 C26 C27 C14 -177.66(19)
C25 C26 C27 C22 3.8(3)
C21 C22 C27 C14 -4.6(3)
C23 C22 C27 C14 176.30(19)
C21 C22 C27 C26 174.01(18)
C23 C22 C27 C26 -5.1(3)
